data_1520994
loop_
_publ_author_name
'Ferro, O.'
'Pushcharovskii, D.Yu.'
'Merlino, S.'
'Vinogradova, S.A.'
'Dimitrova, O.V.'

_publ_section_title
;
 Crystal structures of two new Ba borates pentaborate, Ba2 (B5 O9) Cl .
 0.5(H2 O) and Ba2 (B5 O8 (O H)2) (O H)
;
_journal_name_full 'Journal of Alloys Compd.'
_journal_page_first 63
_journal_page_last 71
_journal_volume 305
_journal_year 2000
_chemical_formula_sum 'B5 Ba2 Cl H O9.5'
_chemical_name_systematic 'Ba2 (B5 O9) Cl (H2 O)0.5'
_space_group_IT_number 34
_symmetry_space_group_name_Hall 'P 2 -2n'
_symmetry_space_group_name_H-M 'P n n 2'
_cell_angle_alpha 90
_cell_angle_beta 90
_cell_angle_gamma 90
_cell_formula_units_Z 4
_cell_length_a 11.716
_cell_length_b 11.574
_cell_length_c 6.7
_cell_volume 908.527
_citation_journal_id_ASTM JALCEU
_cod_data_source_file Ferro_JALCEU_2000_1343.cif
_cod_data_source_block H1B5Ba2Cl1O9.5
_cod_original_cell_volume 908.5266
_cod_original_formula_sum 'H1 B5 Ba2 Cl1 O9.5'
_cod_database_code 1520994

loop_
_symmetry_equiv_pos_as_xyz
x,y,z
-x,-y,z
-x+1/2,y+1/2,z+1/2
x+1/2,-y+1/2,z+1/2

loop_
_atom_site_label
_atom_site_type_symbol
_atom_site_fract_x
_atom_site_fract_y
_atom_site_fract_z
_atom_site_occupancy
_atom_site_U_iso_or_equiv
B5 B+3 0.729 0.81 0.096 1 0.0
B3 B+3 0.824 0.795 0.463 1 0.0
O10 O-2 0.5 0 0.246 1 0.0
Cl2 Cl-1 0.5 0 0.749 1 0.0
O1 O-2 0.765 0.799 0.894 1 0.0
O9 O-2 0.718 0.937 0.149 1 0.0
O6 O-2 0.816 0.759 0.234 1 0.0
O2 O-2 0.584 0.709 0.803 1 0.0
B1 B+3 0.543 0.733 0.977 1 0.0
O7 O-2 0.618 0.757 0.145 1 0.0
B4 B+3 0.708 0.707 0.77 1 0.0
Ba2 Ba+2 0.7331 0.5405 0.2944 1 0.0
Ba1 Ba+2 0.9812 0.7188 0.9591 1 0.0
O3 O-2 0.93 0.766 0.543 1 0.0
O5 O-2 0.798 0.918 0.47 1 0.0
O4 O-2 0.729 0.717 0.561 1 0.0
O8 O-2 0.758 0.599 0.868 1 0.0
Cl1 Cl-1 0 0 0.958 1 0.0
B2 B+3 0.757 0.984 0.329 1 0.0
